data_7030034
loop_
_publ_author_name
'Whitehorne, Todd J. J.'
'Vabre, Boris'
'Schaper, Frank'

_publ_section_title
;
 Lactide polymerization catalyzed by Mg and Zn diketiminate complexes with
 flexible ligand frameworks.
;
_journal_issue 17
_journal_name_full 'Dalton transactions (Cambridge, England : 2003)'
_journal_page_first 6339
_journal_page_last 6352
_journal_paper_doi 10.1039/c3dt53278j
_journal_volume 43
_journal_year 2014
_chemical_formula_moiety 'C46 H58 Cl2 Mg2 N4 O2'
_chemical_formula_sum 'C46 H58 Cl2 Mg2 N4 O2'
_chemical_formula_weight 818.48
_chemical_name_systematic
; 
 ? 
;
_space_group_IT_number 14
_symmetry_cell_setting monoclinic
_symmetry_space_group_name_Hall '-P 2ybc'
_symmetry_space_group_name_H-M 'P 1 21/c 1'
_atom_sites_solution_hydrogens geom
_atom_sites_solution_primary direct
_atom_sites_solution_secondary difmap
_audit_creation_method SHELXL-97
_cell_angle_alpha 90
_cell_angle_beta 95.1030(10)
_cell_angle_gamma 90
_cell_formula_units_Z 2
_cell_length_a 9.1499(2)
_cell_length_b 22.1705(3)
_cell_length_c 10.8809(2)
_cell_measurement_reflns_used 9958
_cell_measurement_temperature 150
_cell_measurement_theta_max 72.37
_cell_measurement_theta_min 3.99
_cell_volume 2198.53(7)
_computing_cell_refinement 'Bruker SAINT'
_computing_data_collection 'Bruker APEX2'
_computing_data_reduction 'Bruker SAINT'
_computing_molecular_graphics 'Bruker SHELXTL'
_computing_publication_material 'Bruker SHELXTL'
_computing_structure_refinement 'SHELXL-97 (Sheldrick, 2008)'
_computing_structure_solution 'SHELXS-97 (Sheldrick, 2008)'
_diffrn_ambient_temperature 150
_diffrn_detector_area_resol_mean 5.5
_diffrn_measured_fraction_theta_full 0.970
_diffrn_measured_fraction_theta_max 0.970
_diffrn_measurement_device_type 'Bruker SMART 6000 / Nonius FR591'
_diffrn_measurement_method '\w scan'
_diffrn_radiation_monochromator 'Helios multi-layers optics'
_diffrn_radiation_source 'Rotating Anode'
_diffrn_radiation_type CuK\a
_diffrn_radiation_wavelength 1.54178
_diffrn_reflns_av_R_equivalents 0.0724
_diffrn_reflns_av_sigmaI/netI 0.0377
_diffrn_reflns_limit_h_max 11
_diffrn_reflns_limit_h_min -11
_diffrn_reflns_limit_k_max 27
_diffrn_reflns_limit_k_min -27
_diffrn_reflns_limit_l_max 12
_diffrn_reflns_limit_l_min -13
_diffrn_reflns_number 28207
_diffrn_reflns_theta_full 72.95
_diffrn_reflns_theta_max 72.95
_diffrn_reflns_theta_min 3.99
_exptl_absorpt_coefficient_mu 1.926
_exptl_absorpt_correction_T_max 0.823127
_exptl_absorpt_correction_T_min 0.657026
_exptl_absorpt_correction_type multi-scan
_exptl_absorpt_process_details 'Sadabs (Sheldrick, 1996)'
_exptl_crystal_colour colorless
_exptl_crystal_density_diffrn 1.236
_exptl_crystal_density_method 'not measured'
_exptl_crystal_description block
_exptl_crystal_F_000 872
_exptl_crystal_size_max 0.14
_exptl_crystal_size_mid 0.14
_exptl_crystal_size_min 0.14
_refine_diff_density_max 0.470
_refine_diff_density_min -0.717
_refine_diff_density_rms 0.076
_refine_ls_extinction_coef 0.0125(9)
_refine_ls_extinction_expression Fc^*^=kFc[1+0.001xFc^2^\l^3^/sin(2\q)]^-1/4^
_refine_ls_extinction_method SHELXL
_refine_ls_goodness_of_fit_ref 1.150
_refine_ls_hydrogen_treatment constr
_refine_ls_matrix_type full
_refine_ls_number_parameters 259
_refine_ls_number_reflns 4271
_refine_ls_number_restraints 0
_refine_ls_restrained_S_all 1.150
_refine_ls_R_factor_all 0.0664
_refine_ls_R_factor_gt 0.0580
_refine_ls_shift/su_max 0.000
_refine_ls_shift/su_mean 0.000
_refine_ls_structure_factor_coef Fsqd
_refine_ls_weighting_details 'calc w=1/[\s^2^(Fo^2^)+(0.0938P)^2^+1.1462P] where P=(Fo^2^+2Fc^2^)/3'
_refine_ls_weighting_scheme calc
_refine_ls_wR_factor_gt 0.1553
_refine_ls_wR_factor_ref 0.1828
_reflns_number_gt 3636
_reflns_number_total 4271
_reflns_threshold_expression >2sigma(I)
_cod_data_source_file c3dt53278j2.cif
_cod_data_source_block todd19
_cod_depositor_comments
;
The following automatic conversions were performed:

'_symmetry_cell_setting' value 'Monoclinic' changed to 'monoclinic'
according to
/usr/data/users/saulius/crontab/automatic-downloads/current/RSC/lib/dictionaries/cif_core.dic
dictionary named 'cif_core.dic' version 2.4.2 from 2011-04-26.

Automatic conversion script
Id: cif_fix_values 2281 2013-09-26 08:29:07Z andrius 
;
_cod_original_sg_symbol_H-M P2(1)/c
_cod_database_code 7030034

loop_
_symmetry_equiv_pos_as_xyz
'x, y, z'
'-x, y+1/2, -z+1/2'
'-x, -y, -z'
'x, -y-1/2, z-1/2'

loop_
_atom_site_label
_atom_site_type_symbol
_atom_site_fract_x
_atom_site_fract_y
_atom_site_fract_z
_atom_site_U_iso_or_equiv
_atom_site_adp_type
_atom_site_occupancy
_atom_site_symmetry_multiplicity
_atom_site_calc_flag
_atom_site_refinement_flags
Mg1 Mg 0.04122(8) 0.54491(3) 0.59460(6) 0.0293(3) Uani 1 1 d .
Cl2 Cl 0.16545(10) 0.69960(3) 0.93114(7) 0.0624(3) Uani 1 1 d .
N1 N -0.0179(2) 0.63229(8) 0.61915(17) 0.0326(4) Uani 1 1 d .
N2 N 0.1985(2) 0.54907(9) 0.73925(17) 0.0340(5) Uani 1 1 d .
O1 O 0.09405(17) 0.52303(7) 0.42938(14) 0.0317(4) Uani 1 1 d .
C1 C 0.3314(4) 0.58889(15) 0.9292(3) 0.0563(8) Uani 1 1 d .
H1A H 0.3852 0.5520 0.9238 0.085 Uiso 1 1 calc R
H1B H 0.2833 0.5891 1.0041 0.085 Uiso 1 1 calc R
H1C H 0.3977 0.6225 0.9292 0.085 Uiso 1 1 calc R
C2 C 0.2179(3) 0.59384(11) 0.8199(2) 0.0364(5) Uani 1 1 d .
C3 C 0.1353(3) 0.64781(11) 0.8064(2) 0.0389(6) Uani 1 1 d .
C4 C 0.0349(3) 0.66862(10) 0.7094(2) 0.0353(5) Uani 1 1 d .
C5 C -0.0081(3) 0.73459(11) 0.7089(3) 0.0497(7) Uani 1 1 d .
H5A H -0.0546 0.7452 0.6292 0.074 Uiso 1 1 calc R
H5B H 0.0780 0.7589 0.7265 0.074 Uiso 1 1 calc R
H5C H -0.0750 0.7415 0.7706 0.074 Uiso 1 1 calc R
C6 C -0.1159(3) 0.65671(11) 0.5173(2) 0.0401(6) Uani 1 1 d .
H6A H -0.1200 0.6281 0.4497 0.048 Uiso 1 1 calc R
H6B H -0.0725 0.6935 0.4889 0.048 Uiso 1 1 calc R
C7 C -0.2720(3) 0.67069(10) 0.5452(2) 0.0358(5) Uani 1 1 d .
C8 C -0.3247(3) 0.66029(11) 0.6585(3) 0.0441(6) Uani 1 1 d .
H8 H -0.2631 0.6437 0.7223 0.053 Uiso 1 1 calc R
C9 C -0.4696(3) 0.67439(13) 0.6780(3) 0.0542(7) Uani 1 1 d .
H9 H -0.5036 0.6676 0.7549 0.065 Uiso 1 1 calc R
C10 C -0.5625(3) 0.69828(13) 0.5839(3) 0.0553(8) Uani 1 1 d .
H10 H -0.6592 0.7073 0.5968 0.066 Uiso 1 1 calc R
C11 C -0.5114(3) 0.70886(13) 0.4703(3) 0.0525(7) Uani 1 1 d .
H11 H -0.5736 0.7250 0.4065 0.063 Uiso 1 1 calc R
C12 C -0.3673(3) 0.69537(11) 0.4514(3) 0.0431(6) Uani 1 1 d .
H12 H -0.3335 0.7029 0.3748 0.052 Uiso 1 1 calc R
C13 C 0.3003(3) 0.49814(12) 0.7457(2) 0.0421(6) Uani 1 1 d .
H13A H 0.3981 0.5135 0.7693 0.051 Uiso 1 1 calc R
H13B H 0.3011 0.4812 0.6635 0.051 Uiso 1 1 calc R
C14 C 0.2697(3) 0.44733(11) 0.8337(2) 0.0362(5) Uani 1 1 d .
C15 C 0.1689(3) 0.45181(11) 0.9207(2) 0.0416(6) Uani 1 1 d .
H15 H 0.1174 0.4876 0.9282 0.050 Uiso 1 1 calc R
C16 C 0.1438(3) 0.40328(12) 0.9971(2) 0.0460(6) Uani 1 1 d .
H16 H 0.0750 0.4066 1.0546 0.055 Uiso 1 1 calc R
C17 C 0.2209(3) 0.35046(11) 0.9875(3) 0.0489(7) Uani 1 1 d .
H17 H 0.2041 0.3180 1.0387 0.059 Uiso 1 1 calc R
C18 C 0.3226(4) 0.34556(12) 0.9024(3) 0.0525(7) Uani 1 1 d .
H18 H 0.3754 0.3100 0.8963 0.063 Uiso 1 1 calc R
C19 C 0.3462(3) 0.39381(11) 0.8258(2) 0.0454(6) Uani 1 1 d .
H19 H 0.4147 0.3902 0.7680 0.055 Uiso 1 1 calc R
C20 C 0.2032(3) 0.54751(9) 0.3571(2) 0.0327(5) Uani 1 1 d .
C21 C 0.1592(3) 0.61140(11) 0.3173(3) 0.0465(7) Uani 1 1 d .
H21A H 0.0646 0.6106 0.2714 0.070 Uiso 1 1 calc R
H21B H 0.2304 0.6274 0.2663 0.070 Uiso 1 1 calc R
H21C H 0.1551 0.6364 0.3889 0.070 Uiso 1 1 calc R
C22 C 0.2131(3) 0.50805(12) 0.2440(2) 0.0490(7) Uani 1 1 d .
H22A H 0.2368 0.4675 0.2695 0.073 Uiso 1 1 calc R
H22B H 0.2882 0.5233 0.1961 0.073 Uiso 1 1 calc R
H22C H 0.1206 0.5084 0.1949 0.073 Uiso 1 1 calc R
C23 C 0.3488(3) 0.54732(13) 0.4340(3) 0.0488(7) Uani 1 1 d .
H23A H 0.3411 0.5707 0.5074 0.073 Uiso 1 1 calc R
H23B H 0.4226 0.5645 0.3872 0.073 Uiso 1 1 calc R
H23C H 0.3753 0.5066 0.4563 0.073 Uiso 1 1 calc R

loop_
_atom_site_aniso_label
_atom_site_aniso_U_11
_atom_site_aniso_U_22
_atom_site_aniso_U_33
_atom_site_aniso_U_23
_atom_site_aniso_U_13
_atom_site_aniso_U_12
Mg1 0.0387(5) 0.0240(4) 0.0266(4) -0.0019(2) 0.0102(3) -0.0013(3)
Cl2 0.0826(6) 0.0558(5) 0.0493(4) -0.0238(3) 0.0099(4) -0.0208(4)
N1 0.0425(11) 0.0272(9) 0.0292(10) -0.0013(7) 0.0094(8) 0.0010(8)
N2 0.0404(11) 0.0346(10) 0.0278(10) 0.0049(7) 0.0087(8) 0.0011(8)
O1 0.0379(9) 0.0292(8) 0.0299(8) -0.0022(6) 0.0136(7) -0.0054(6)
C1 0.0634(18) 0.0627(18) 0.0410(15) 0.0099(13) -0.0060(14) -0.0222(15)
C2 0.0431(13) 0.0403(12) 0.0269(11) 0.0021(9) 0.0095(10) -0.0143(10)
C3 0.0510(14) 0.0349(12) 0.0325(12) -0.0068(9) 0.0135(11) -0.0132(10)
C4 0.0432(13) 0.0281(11) 0.0372(12) -0.0028(9) 0.0174(10) -0.0047(9)
C5 0.0655(18) 0.0275(12) 0.0583(17) -0.0063(11) 0.0191(14) -0.0031(11)
C6 0.0515(15) 0.0372(12) 0.0328(12) 0.0013(9) 0.0103(11) 0.0094(11)
C7 0.0454(13) 0.0267(11) 0.0357(12) -0.0027(9) 0.0067(10) 0.0028(9)
C8 0.0537(15) 0.0379(13) 0.0425(14) 0.0042(10) 0.0152(12) 0.0043(12)
C9 0.0593(17) 0.0486(15) 0.0587(18) 0.0030(13) 0.0283(15) -0.0019(13)
C10 0.0421(15) 0.0500(16) 0.075(2) -0.0008(14) 0.0104(15) 0.0012(12)
C11 0.0518(16) 0.0469(15) 0.0586(18) 0.0006(13) 0.0034(14) 0.0029(13)
C12 0.0541(15) 0.0339(12) 0.0416(13) -0.0018(10) 0.0057(12) 0.0023(11)
C13 0.0468(14) 0.0452(14) 0.0365(13) 0.0125(10) 0.0153(11) 0.0101(11)
C14 0.0436(13) 0.0361(12) 0.0295(12) 0.0034(9) 0.0062(10) -0.0009(10)
C15 0.0519(15) 0.0379(13) 0.0367(13) 0.0030(10) 0.0141(12) 0.0007(11)
C16 0.0624(17) 0.0424(14) 0.0350(13) 0.0000(10) 0.0142(12) -0.0094(12)
C17 0.0741(19) 0.0333(13) 0.0394(14) 0.0036(10) 0.0055(13) -0.0111(12)
C18 0.0723(19) 0.0338(13) 0.0526(17) 0.0025(11) 0.0121(15) 0.0046(13)
C19 0.0574(16) 0.0399(13) 0.0410(14) -0.0005(11) 0.0154(12) 0.0018(12)
C20 0.0400(12) 0.0296(11) 0.0306(11) 0.0032(8) 0.0147(10) -0.0027(9)
C21 0.0552(16) 0.0357(13) 0.0512(16) 0.0100(11) 0.0192(13) -0.0002(11)
C22 0.0651(18) 0.0467(15) 0.0389(14) -0.0020(11) 0.0253(13) -0.0005(13)
C23 0.0398(14) 0.0599(17) 0.0481(16) 0.0100(12) 0.0121(12) -0.0063(12)

loop_
_atom_type_symbol
_atom_type_description
_atom_type_scat_dispersion_real
_atom_type_scat_dispersion_imag
_atom_type_scat_source
C C 0.0181 0.0091 'International Tables Vol C Tables 4.2.6.8 and 6.1.1.4'
H H 0.0000 0.0000 'International Tables Vol C Tables 4.2.6.8 and 6.1.1.4'
N N 0.0311 0.0180 'International Tables Vol C Tables 4.2.6.8 and 6.1.1.4'
O O 0.0492 0.0322 'International Tables Vol C Tables 4.2.6.8 and 6.1.1.4'
Mg Mg 0.1719 0.1771 'International Tables Vol C Tables 4.2.6.8 and 6.1.1.4'
Cl Cl 0.3639 0.7018 'International Tables Vol C Tables 4.2.6.8 and 6.1.1.4'

loop_
_geom_angle_atom_site_label_1
_geom_angle_atom_site_label_2
_geom_angle_atom_site_label_3
_geom_angle
_geom_angle_site_symmetry_1
_geom_angle_site_symmetry_3
O1 Mg1 O1 83.79(7) 3_566 .
O1 Mg1 N1 125.38(8) 3_566 .
O1 Mg1 N1 116.45(8) . .
O1 Mg1 N2 122.26(8) 3_566 .
O1 Mg1 N2 120.25(8) . .
N1 Mg1 N2 91.92(8) . .
O1 Mg1 Mg1 42.04(5) 3_566 3_566
O1 Mg1 Mg1 41.75(5) . 3_566
N1 Mg1 Mg1 133.46(7) . 3_566
N2 Mg1 Mg1 134.17(7) . 3_566
C4 N1 C6 119.53(19) . .
C4 N1 Mg1 126.24(17) . .
C6 N1 Mg1 113.85(14) . .
C2 N2 C13 119.9(2) . .
C2 N2 Mg1 126.05(17) . .
C13 N2 Mg1 113.93(16) . .
C20 O1 Mg1 133.16(13) . 3_566
C20 O1 Mg1 130.52(14) . .
Mg1 O1 Mg1 96.21(7) 3_566 .
C2 C1 H1A 109.5 . .
C2 C1 H1B 109.5 . .
H1A C1 H1B 109.5 . .
C2 C1 H1C 109.5 . .
H1A C1 H1C 109.5 . .
H1B C1 H1C 109.5 . .
N2 C2 C3 121.7(2) . .
N2 C2 C1 120.6(2) . .
C3 C2 C1 117.8(2) . .
C4 C3 C2 131.2(2) . .
C4 C3 Cl2 113.91(18) . .
C2 C3 Cl2 114.87(19) . .
N1 C4 C3 121.6(2) . .
N1 C4 C5 120.4(2) . .
C3 C4 C5 118.0(2) . .
C4 C5 H5A 109.5 . .
C4 C5 H5B 109.5 . .
H5A C5 H5B 109.5 . .
C4 C5 H5C 109.5 . .
H5A C5 H5C 109.5 . .
H5B C5 H5C 109.5 . .
N1 C6 C7 116.6(2) . .
N1 C6 H6A 108.1 . .
C7 C6 H6A 108.1 . .
N1 C6 H6B 108.1 . .
C7 C6 H6B 108.1 . .
H6A C6 H6B 107.3 . .
C8 C7 C12 118.3(2) . .
C8 C7 C6 123.6(2) . .
C12 C7 C6 118.2(2) . .
C7 C8 C9 120.6(3) . .
C7 C8 H8 119.7 . .
C9 C8 H8 119.7 . .
C10 C9 C8 120.3(3) . .
C10 C9 H9 119.9 . .
C8 C9 H9 119.9 . .
C9 C10 C11 119.7(3) . .
C9 C10 H10 120.1 . .
C11 C10 H10 120.1 . .
C10 C11 C12 119.9(3) . .
C10 C11 H11 120.0 . .
C12 C11 H11 120.0 . .
C11 C12 C7 121.2(3) . .
C11 C12 H12 119.4 . .
C7 C12 H12 119.4 . .
N2 C13 C14 116.7(2) . .
N2 C13 H13A 108.1 . .
C14 C13 H13A 108.1 . .
N2 C13 H13B 108.1 . .
C14 C13 H13B 108.1 . .
H13A C13 H13B 107.3 . .
C15 C14 C19 118.4(2) . .
C15 C14 C13 123.3(2) . .
C19 C14 C13 118.2(2) . .
C14 C15 C16 120.6(2) . .
C14 C15 H15 119.7 . .
C16 C15 H15 119.7 . .
C17 C16 C15 120.0(2) . .
C17 C16 H16 120.0 . .
C15 C16 H16 120.0 . .
C18 C17 C16 120.0(2) . .
C18 C17 H17 120.0 . .
C16 C17 H17 120.0 . .
C17 C18 C19 119.7(3) . .
C17 C18 H18 120.1 . .
C19 C18 H18 120.1 . .
C14 C19 C18 121.2(2) . .
C14 C19 H19 119.4 . .
C18 C19 H19 119.4 . .
O1 C20 C23 108.61(19) . .
O1 C20 C22 108.76(19) . .
C23 C20 C22 109.5(2) . .
O1 C20 C21 109.23(19) . .
C23 C20 C21 111.0(2) . .
C22 C20 C21 109.7(2) . .
C20 C21 H21A 109.5 . .
C20 C21 H21B 109.5 . .
H21A C21 H21B 109.5 . .
C20 C21 H21C 109.5 . .
H21A C21 H21C 109.5 . .
H21B C21 H21C 109.5 . .
C20 C22 H22A 109.5 . .
C20 C22 H22B 109.5 . .
H22A C22 H22B 109.5 . .
C20 C22 H22C 109.5 . .
H22A C22 H22C 109.5 . .
H22B C22 H22C 109.5 . .
C20 C23 H23A 109.5 . .
C20 C23 H23B 109.5 . .
H23A C23 H23B 109.5 . .
C20 C23 H23C 109.5 . .
H23A C23 H23C 109.5 . .
H23B C23 H23C 109.5 . .

loop_
_geom_bond_atom_site_label_1
_geom_bond_atom_site_label_2
_geom_bond_distance
_geom_bond_site_symmetry_2
Mg1 O1 1.9523(16) 3_566
Mg1 O1 1.9636(16) .
Mg1 N1 2.0353(19) .
Mg1 N2 2.038(2) .
Mg1 Mg1 2.9149(14) 3_566
Cl2 C3 1.780(2) .
N1 C4 1.327(3) .
N1 C6 1.466(3) .
N2 C2 1.326(3) .
N2 C13 1.462(3) .
O1 C20 1.431(2) .
O1 Mg1 1.9523(16) 3_566
C1 C2 1.512(4) .
C1 H1A 0.9600 .
C1 H1B 0.9600 .
C1 H1C 0.9600 .
C2 C3 1.416(4) .
C3 C4 1.414(4) .
C4 C5 1.514(3) .
C5 H5A 0.9600 .
C5 H5B 0.9600 .
C5 H5C 0.9600 .
C6 C7 1.518(3) .
C6 H6A 0.9700 .
C6 H6B 0.9700 .
C7 C8 1.383(4) .
C7 C12 1.393(4) .
C8 C9 1.397(4) .
C8 H8 0.9300 .
C9 C10 1.377(5) .
C9 H9 0.9300 .
C10 C11 1.380(5) .
C10 H10 0.9300 .
C11 C12 1.385(4) .
C11 H11 0.9300 .
C12 H12 0.9300 .
C13 C14 1.520(3) .
C13 H13A 0.9700 .
C13 H13B 0.9700 .
C14 C15 1.383(3) .
C14 C19 1.384(4) .
C15 C16 1.391(3) .
C15 H15 0.9300 .
C16 C17 1.376(4) .
C16 H16 0.9300 .
C17 C18 1.375(4) .
C17 H17 0.9300 .
C18 C19 1.385(4) .
C18 H18 0.9300 .
C19 H19 0.9300 .
C20 C23 1.509(4) .
C20 C22 1.520(3) .
C20 C21 1.525(3) .
C21 H21A 0.9600 .
C21 H21B 0.9600 .
C21 H21C 0.9600 .
C22 H22A 0.9600 .
C22 H22B 0.9600 .
C22 H22C 0.9600 .
C23 H23A 0.9600 .
C23 H23B 0.9600 .
C23 H23C 0.9600 .

loop_
_geom_torsion_atom_site_label_1
_geom_torsion_atom_site_label_2
_geom_torsion_atom_site_label_3
_geom_torsion_atom_site_label_4
_geom_torsion
_geom_torsion_site_symmetry_1
_geom_torsion_site_symmetry_4
O1 Mg1 N1 C4 128.52(17) 3_566 .
O1 Mg1 N1 C4 -129.65(17) . .
N2 Mg1 N1 C4 -4.23(19) . .
Mg1 Mg1 N1 C4 -177.06(15) 3_566 .
O1 Mg1 N1 C6 -58.65(18) 3_566 .
O1 Mg1 N1 C6 43.18(18) . .
N2 Mg1 N1 C6 168.60(16) . .
Mg1 Mg1 N1 C6 -4.2(2) 3_566 .
O1 Mg1 N2 C2 -125.58(17) 3_566 .
O1 Mg1 N2 C2 131.71(17) . .
N1 Mg1 N2 C2 9.34(19) . .
Mg1 Mg1 N2 C2 -177.91(15) 3_566 .
O1 Mg1 N2 C13 57.78(17) 3_566 .
O1 Mg1 N2 C13 -44.93(17) . .
N1 Mg1 N2 C13 -167.30(15) . .
Mg1 Mg1 N2 C13 5.45(19) 3_566 .
O1 Mg1 O1 C20 -176.5(2) 3_566 .
N1 Mg1 O1 C20 56.9(2) . .
N2 Mg1 O1 C20 -52.5(2) . .
Mg1 Mg1 O1 C20 -176.5(2) 3_566 .
O1 Mg1 O1 Mg1 0.0 3_566 3_566
N1 Mg1 O1 Mg1 -126.61(9) . 3_566
N2 Mg1 O1 Mg1 123.92(9) . 3_566
C13 N2 C2 C3 170.8(2) . .
Mg1 N2 C2 C3 -5.7(3) . .
C13 N2 C2 C1 -8.6(3) . .
Mg1 N2 C2 C1 174.98(17) . .
N2 C2 C3 C4 -7.2(4) . .
C1 C2 C3 C4 172.2(2) . .
N2 C2 C3 Cl2 174.56(17) . .
C1 C2 C3 Cl2 -6.1(3) . .
C6 N1 C4 C3 -176.9(2) . .
Mg1 N1 C4 C3 -4.4(3) . .
C6 N1 C4 C5 1.3(3) . .
Mg1 N1 C4 C5 173.76(17) . .
C2 C3 C4 N1 12.7(4) . .
Cl2 C3 C4 N1 -169.02(17) . .
C2 C3 C4 C5 -165.6(2) . .
Cl2 C3 C4 C5 12.7(3) . .
C4 N1 C6 C7 -74.7(3) . .
Mg1 N1 C6 C7 111.94(19) . .
N1 C6 C7 C8 -1.5(3) . .
N1 C6 C7 C12 178.4(2) . .
C12 C7 C8 C9 -0.2(4) . .
C6 C7 C8 C9 179.8(2) . .
C7 C8 C9 C10 0.7(4) . .
C8 C9 C10 C11 -0.7(4) . .
C9 C10 C11 C12 0.1(4) . .
C10 C11 C12 C7 0.5(4) . .
C8 C7 C12 C11 -0.4(4) . .
C6 C7 C12 C11 179.6(2) . .
C2 N2 C13 C14 85.2(3) . .
Mg1 N2 C13 C14 -98.0(2) . .
N2 C13 C14 C15 -11.5(4) . .
N2 C13 C14 C19 168.2(2) . .
C19 C14 C15 C16 -0.9(4) . .
C13 C14 C15 C16 178.8(3) . .
C14 C15 C16 C17 0.8(4) . .
C15 C16 C17 C18 -0.1(4) . .
C16 C17 C18 C19 -0.5(5) . .
C15 C14 C19 C18 0.3(4) . .
C13 C14 C19 C18 -179.4(3) . .
C17 C18 C19 C14 0.4(5) . .
Mg1 O1 C20 C23 -122.5(2) 3_566 .
Mg1 O1 C20 C23 52.7(2) . .
Mg1 O1 C20 C22 -3.4(3) 3_566 .
Mg1 O1 C20 C22 171.78(17) . .
Mg1 O1 C20 C21 116.3(2) 3_566 .
Mg1 O1 C20 C21 -68.5(3) . .
